data_7122348
loop_
_publ_author_name
'Liang, Xuewei'
'Shen, Yunjun'
'Zhang, Kang'
'Liu, Jiyong'
'Duttwyler, Simon'

_publ_section_title
;
 Rhodium(iii)-catalyzed dehydrogenative dialkenylation of the
 monocarba-closo-decaborate cluster by regioselective B-H activation.
;
_journal_issue 88
_journal_name_full 'Chemical communications (Cambridge, England)'
_journal_page_first 12451
_journal_page_last 12454
_journal_paper_doi 10.1039/c8cc05983g
_journal_volume 54
_journal_year 2018
_chemical_absolute_configuration rmad
_chemical_formula_moiety 'C21 H29 B9 N O, C8 H20 N'
_chemical_formula_sum 'C29 H49 B9 N2 O'
_chemical_formula_weight 538.99
_space_group_crystal_system monoclinic
_space_group_IT_number 9
_space_group_name_Hall 'C -2yc'
_space_group_name_H-M_alt 'C 1 c 1'
_symmetry_space_group_name_Hall 'C -2yc'
_symmetry_space_group_name_H-M 'C 1 c 1'
_atom_sites_solution_hydrogens mixed
_atom_sites_solution_primary dual
_audit_creation_date 2018-07-10
_audit_creation_method
;
Olex2 1.2
(compiled 2018.05.29 svn.r3508 for OlexSys, GUI svn.r5506)
;
_audit_update_record
;
2018-07-10 deposited with the CCDC.
2018-09-14 downloaded from the CCDC.
;
_cell_angle_alpha 90
_cell_angle_beta 90.4330(10)
_cell_angle_gamma 90
_cell_formula_units_Z 4
_cell_length_a 7.9588(2)
_cell_length_b 22.6600(4)
_cell_length_c 18.5609(3)
_cell_measurement_reflns_used 9886
_cell_measurement_temperature 170(2)
_cell_measurement_theta_max 54.97
_cell_measurement_theta_min 5.363
_cell_volume 3347.30(12)
_computing_cell_refinement 'SAINT v8.37A (Bruker, 2015)'
_computing_data_reduction 'SAINT v8.37A (Bruker, 2015)'
_computing_molecular_graphics 'Olex2 (Dolomanov et al., 2009)'
_computing_publication_material 'Olex2 (Dolomanov et al., 2009)'
_computing_structure_refinement 'ShelXL (Sheldrick, 2015)'
_computing_structure_solution 'ShelXT (Sheldrick, 2015)'
_diffrn_ambient_temperature 170.0
_diffrn_measured_fraction_theta_full 0.983
_diffrn_measured_fraction_theta_max 0.979
_diffrn_measurement_device_type 'Bruker APEX-II CCD'
_diffrn_measurement_method '\f and \w scans'
_diffrn_radiation_type GaK\a
_diffrn_radiation_wavelength 1.34139
_diffrn_reflns_av_R_equivalents 0.0378
_diffrn_reflns_av_unetI/netI 0.0438
_diffrn_reflns_Laue_measured_fraction_full 0.983
_diffrn_reflns_Laue_measured_fraction_max 0.979
_diffrn_reflns_limit_h_max 9
_diffrn_reflns_limit_h_min -9
_diffrn_reflns_limit_k_max 27
_diffrn_reflns_limit_k_min -26
_diffrn_reflns_limit_l_max 19
_diffrn_reflns_limit_l_min -22
_diffrn_reflns_number 12239
_diffrn_reflns_point_group_measured_fraction_full 0.839
_diffrn_reflns_point_group_measured_fraction_max 0.831
_diffrn_reflns_theta_full 53.594
_diffrn_reflns_theta_max 55.017
_diffrn_reflns_theta_min 5.360
_diffrn_standards_number 0
_exptl_absorpt_coefficient_mu 0.283
_exptl_absorpt_correction_T_max 0.7508
_exptl_absorpt_correction_T_min 0.5136
_exptl_absorpt_correction_type multi-scan
_exptl_absorpt_process_details
'SADABS-2016/2 (Bruker,2016/2) was used for absorption correction. wR2(int) was 0.1117 before and 0.0601 after correction. The Ratio of minimum to maximum transmission is 0.6841. The \l/2 correction factor is Not present.'
_exptl_crystal_colour colourless
_exptl_crystal_colour_primary colourless
_exptl_crystal_density_diffrn 1.070
_exptl_crystal_description block
_exptl_crystal_F_000 1160
_exptl_crystal_size_max 0.12
_exptl_crystal_size_mid 0.06
_exptl_crystal_size_min 0.03
_refine_diff_density_max 0.153
_refine_diff_density_min -0.166
_refine_diff_density_rms 0.029
_refine_ls_abs_structure_details
;
 Flack x determined using 2035 quotients [(I+)-(I-)]/[(I+)+(I-)]
 (Parsons, Flack and Wagner, Acta Cryst. B69 (2013) 249-259).
;
_refine_ls_abs_structure_Flack -0.04(12)
_refine_ls_extinction_method none
_refine_ls_goodness_of_fit_ref 1.063
_refine_ls_hydrogen_treatment mixed
_refine_ls_matrix_type full
_refine_ls_number_parameters 380
_refine_ls_number_reflns 5310
_refine_ls_number_restraints 2
_refine_ls_restrained_S_all 1.063
_refine_ls_R_factor_all 0.0341
_refine_ls_R_factor_gt 0.0333
_refine_ls_shift/su_max 0.001
_refine_ls_shift/su_mean 0.000
_refine_ls_structure_factor_coef Fsqd
_refine_ls_weighting_details 'w=1/[\s^2^(Fo^2^)+(0.0442P)^2^+0.5679P] where P=(Fo^2^+2Fc^2^)/3'
_refine_ls_weighting_scheme calc
_refine_ls_wR_factor_gt 0.0850
_refine_ls_wR_factor_ref 0.0857
_reflns_Friedel_coverage 0.694
_reflns_Friedel_fraction_full 0.695
_reflns_Friedel_fraction_max 0.683
_reflns_number_gt 5165
_reflns_number_total 5310
_reflns_threshold_expression 'I > 2\s(I)'
_cod_data_source_file c8cc05983g2.cif
_cod_data_source_block wmj18010_0m
_cod_depositor_comments 'Adding full bibliography for 7122346--7122349.cif.'
_cod_database_code 7122348
_shelx_shelxl_version_number 2017/1
_shelx_space_group_comment
;
The symmetry employed for this shelxl refinement is uniquely defined
by the following loop, which should always be used as a source of
symmetry information in preference to the above space-group names.
They are only intended as comments.
;
_shelx_estimated_absorpt_t_max 0.992
_shelx_estimated_absorpt_t_min 0.967
_olex2_refinement_description
;
1. Fixed Uiso
 At 1.2 times of:
  All B(H) groups, All C(H) groups, All C(H,H) groups, All N(H) groups
 At 1.5 times of:
  All C(H,H,H) groups
2.a Ternary CH refined with riding coordinates:
 C3(H3)
2.b Secondary CH2 refined with riding coordinates:
 C22(H22A,H22B), C24(H24A,H24B), C26(H26A,H26B), C28(H28A,H28B)
2.c Aromatic/amide H refined with riding coordinates:
 N1(H1), C6(H6), C7(H7), C9(H9), C10(H10), C11(H11), C12(H12), C13(H13),
 C14(H14), C15(H15), C17(H17), C18(H18), C19(H19), C20(H20), C21(H21)
2.d Idealised Me refined as rotating group:
 C4(H4A,H4B,H4C), C5(H5A,H5B,H5C), C23(H23A,H23B,H23C), C25(H25A,H25B,H25C),
 C27(H27A,H27B,H27C), C29(H29A,H29B,H29C)
2.e Boron cage BH refined with riding coordinates:
 B4(H4), B5(H5), B6(H6A), B7(H7A), B8(H8), B9(H9A)
;
_olex2_submission_special_instructions 'No special instructions were received'

loop_
_space_group_symop_operation_xyz
'x, y, z'
'x, -y, z+1/2'
'x+1/2, y+1/2, z'
'x+1/2, -y+1/2, z+1/2'

loop_
_atom_site_label
_atom_site_type_symbol
_atom_site_fract_x
_atom_site_fract_y
_atom_site_fract_z
_atom_site_U_iso_or_equiv
_atom_site_adp_type
_atom_site_occupancy
_atom_site_site_symmetry_order
_atom_site_calc_flag
_atom_site_refinement_flags_posn
O001 O 0.39117(17) 0.61539(6) 0.38201(7) 0.0334(3) Uani 1 1 d .
N1 N 0.4161(2) 0.69632(7) 0.45201(9) 0.0348(4) Uani 1 1 d .
H1 H 0.472486 0.712338 0.487978 0.042 Uiso 1 1 calc R
C1 C 0.6079(2) 0.61640(8) 0.47089(9) 0.0209(4) Uani 1 1 d .
C2 C 0.4613(2) 0.64189(8) 0.43108(9) 0.0221(4) Uani 1 1 d .
C3 C 0.2806(3) 0.73088(9) 0.41964(11) 0.0313(4) Uani 1 1 d .
H3 H 0.215257 0.704746 0.386268 0.038 Uiso 1 1 calc R
C4 C 0.1641(3) 0.75286(12) 0.47754(13) 0.0441(5) Uani 1 1 d .
H4A H 0.225712 0.779360 0.510042 0.066 Uiso 1 1 calc GR
H4B H 0.120757 0.719247 0.504925 0.066 Uiso 1 1 calc GR
H4C H 0.070196 0.774262 0.455235 0.066 Uiso 1 1 calc GR
C5 C 0.3532(3) 0.78119(11) 0.37640(13) 0.0453(5) Uani 1 1 d .
H5A H 0.425711 0.765357 0.338606 0.068 Uiso 1 1 calc GR
H5B H 0.419174 0.806904 0.408252 0.068 Uiso 1 1 calc GR
H5C H 0.261598 0.803941 0.354302 0.068 Uiso 1 1 calc GR
C6 C 0.5187(2) 0.65136(8) 0.60573(9) 0.0252(4) Uani 1 1 d .
H6 H 0.403776 0.643713 0.595193 0.030 Uiso 1 1 calc R
C7 C 0.5509(2) 0.68715(9) 0.66070(9) 0.0264(4) Uani 1 1 d .
H7 H 0.664967 0.689683 0.675875 0.032 Uiso 1 1 calc R
C8 C 0.4296(2) 0.72349(8) 0.70093(9) 0.0274(4) Uani 1 1 d .
C9 C 0.2594(3) 0.72578(10) 0.68333(10) 0.0333(4) Uani 1 1 d .
H9 H 0.216144 0.701287 0.646008 0.040 Uiso 1 1 calc R
C10 C 0.1522(3) 0.76354(11) 0.71984(12) 0.0423(5) Uani 1 1 d .
H10 H 0.036531 0.764936 0.706881 0.051 Uiso 1 1 calc R
C11 C 0.2118(3) 0.79912(11) 0.77481(12) 0.0452(6) Uani 1 1 d .
H11 H 0.137777 0.824784 0.799673 0.054 Uiso 1 1 calc R
C12 C 0.3798(3) 0.79703(11) 0.79324(12) 0.0464(6) Uani 1 1 d .
H12 H 0.421785 0.820990 0.831320 0.056 Uiso 1 1 calc R
C13 C 0.4872(3) 0.76004(10) 0.75628(11) 0.0384(5) Uani 1 1 d .
H13 H 0.603057 0.759521 0.768908 0.046 Uiso 1 1 calc R
C14 C 0.4724(2) 0.50708(8) 0.50605(9) 0.0229(4) Uani 1 1 d .
H14 H 0.364522 0.521374 0.492492 0.027 Uiso 1 1 calc R
C15 C 0.4870(2) 0.45053(9) 0.52603(9) 0.0255(4) Uani 1 1 d .
H15 H 0.598203 0.436854 0.534630 0.031 Uiso 1 1 calc R
C16 C 0.3525(2) 0.40698(8) 0.53631(9) 0.0260(4) Uani 1 1 d .
C17 C 0.3931(3) 0.35176(9) 0.56587(12) 0.0347(4) Uani 1 1 d .
H17 H 0.507006 0.342625 0.576632 0.042 Uiso 1 1 calc R
C18 C 0.2692(3) 0.31035(10) 0.57960(13) 0.0424(5) Uani 1 1 d .
H18 H 0.298986 0.273022 0.599170 0.051 Uiso 1 1 calc R
C19 C 0.1029(3) 0.32300(10) 0.56503(12) 0.0396(5) Uani 1 1 d .
H19 H 0.017914 0.294898 0.575421 0.047 Uiso 1 1 calc R
C20 C 0.0610(3) 0.37723(10) 0.53500(11) 0.0359(5) Uani 1 1 d .
H20 H -0.053222 0.386167 0.524428 0.043 Uiso 1 1 calc R
C21 C 0.1853(3) 0.41844(8) 0.52036(10) 0.0295(4) Uani 1 1 d .
H21 H 0.155198 0.455107 0.499059 0.035 Uiso 1 1 calc R
B2 B 0.6240(3) 0.55058(9) 0.50397(10) 0.0221(4) Uani 1 1 d .
B3 B 0.6509(3) 0.62051(9) 0.55658(10) 0.0235(4) Uani 1 1 d .
B4 B 0.7828(3) 0.65098(10) 0.48338(10) 0.0251(4) Uani 1 1 d .
H4 H 0.801273 0.697619 0.465109 0.030 Uiso 1 1 calc R
B5 B 0.7567(3) 0.58161(10) 0.43154(10) 0.0245(4) Uani 1 1 d .
H5 H 0.754852 0.573230 0.372072 0.029 Uiso 1 1 calc R
B6 B 0.7678(3) 0.55470(10) 0.58086(10) 0.0259(4) Uani 1 1 d .
H6A H 0.736601 0.530668 0.631767 0.031 Uiso 1 1 calc R
B7 B 0.8783(3) 0.62495(10) 0.56622(11) 0.0270(4) Uani 1 1 d .
H7A H 0.935422 0.657088 0.605172 0.032 Uiso 1 1 calc R
B8 B 0.9526(3) 0.59791(11) 0.47809(11) 0.0282(4) Uani 1 1 d .
H8 H 1.068486 0.608510 0.446776 0.034 Uiso 1 1 calc R
B9 B 0.8416(3) 0.52752(10) 0.49287(11) 0.0263(4) Uani 1 1 d .
H9A H 0.869497 0.481816 0.473366 0.032 Uiso 1 1 calc R
B10 B 0.9725(3) 0.55817(10) 0.55548(11) 0.0295(5) Uani 1 1 d .
N2 N 0.2674(2) 0.48209(8) 0.26819(8) 0.0329(4) Uani 1 1 d .
C22 C 0.1436(3) 0.53015(10) 0.28897(11) 0.0387(5) Uani 1 1 d .
H22A H 0.072786 0.515193 0.328603 0.046 Uiso 1 1 calc R
H22B H 0.207695 0.564355 0.307769 0.046 Uiso 1 1 calc R
C23 C 0.0304(4) 0.55117(15) 0.22902(16) 0.0630(8) Uani 1 1 d .
H23A H -0.047992 0.580674 0.247730 0.094 Uiso 1 1 calc GR
H23B H -0.032902 0.517664 0.209378 0.094 Uiso 1 1 calc GR
H23C H 0.098378 0.568862 0.190870 0.094 Uiso 1 1 calc GR
C24 C 0.3772(3) 0.50205(10) 0.20667(10) 0.0344(5) Uani 1 1 d .
H24A H 0.451930 0.469025 0.193018 0.041 Uiso 1 1 calc R
H24B H 0.304407 0.510983 0.164590 0.041 Uiso 1 1 calc R
C25 C 0.4840(3) 0.55544(12) 0.22283(12) 0.0491(6) Uani 1 1 d .
H25A H 0.556734 0.547224 0.264480 0.074 Uiso 1 1 calc GR
H25B H 0.411308 0.589155 0.233593 0.074 Uiso 1 1 calc GR
H25C H 0.553454 0.564635 0.180922 0.074 Uiso 1 1 calc GR
C26 C 0.1777(4) 0.42709(11) 0.24185(12) 0.0490(6) Uani 1 1 d .
H26A H 0.113790 0.437150 0.197564 0.059 Uiso 1 1 calc R
H26B H 0.263240 0.397363 0.228606 0.059 Uiso 1 1 calc R
C27 C 0.0587(6) 0.39950(17) 0.29491(18) 0.0896(13) Uani 1 1 d .
H27A H 0.121223 0.387465 0.338172 0.134 Uiso 1 1 calc GR
H27B H 0.005332 0.364854 0.272968 0.134 Uiso 1 1 calc GR
H27C H -0.027731 0.428253 0.308105 0.134 Uiso 1 1 calc GR
C28 C 0.3730(4) 0.46921(11) 0.33496(11) 0.0461(6) Uani 1 1 d .
H28A H 0.425688 0.506492 0.351348 0.055 Uiso 1 1 calc R
H28B H 0.297451 0.455616 0.373702 0.055 Uiso 1 1 calc R
C29 C 0.5091(5) 0.42383(17) 0.32519(17) 0.0828(12) Uani 1 1 d .
H29A H 0.574125 0.420034 0.369997 0.124 Uiso 1 1 calc GR
H29B H 0.583599 0.436204 0.286196 0.124 Uiso 1 1 calc GR
H29C H 0.458185 0.385700 0.313002 0.124 Uiso 1 1 calc GR
H10A H 1.082(3) 0.5401(11) 0.5815(12) 0.033(6) Uiso 1 1 d .

loop_
_atom_site_aniso_label
_atom_site_aniso_U_11
_atom_site_aniso_U_22
_atom_site_aniso_U_33
_atom_site_aniso_U_23
_atom_site_aniso_U_13
_atom_site_aniso_U_12
O001 0.0313(7) 0.0342(8) 0.0347(7) -0.0099(6) -0.0112(6) 0.0042(6)
N1 0.0413(10) 0.0255(8) 0.0374(9) -0.0064(7) -0.0187(7) 0.0075(7)
C1 0.0219(9) 0.0223(9) 0.0185(8) 0.0006(6) 0.0002(6) -0.0006(7)
C2 0.0231(9) 0.0239(9) 0.0194(8) 0.0022(6) 0.0016(6) -0.0023(7)
C3 0.0316(10) 0.0267(10) 0.0355(10) 0.0002(8) -0.0093(8) 0.0038(8)
C4 0.0290(11) 0.0530(15) 0.0502(12) 0.0002(11) -0.0010(9) 0.0028(10)
C5 0.0477(13) 0.0428(13) 0.0454(12) 0.0120(10) 0.0005(10) 0.0054(11)
C6 0.0249(9) 0.0288(9) 0.0218(8) 0.0007(7) -0.0001(7) -0.0006(8)
C7 0.0249(9) 0.0298(10) 0.0245(8) -0.0002(7) -0.0009(7) -0.0010(8)
C8 0.0346(10) 0.0256(9) 0.0219(8) 0.0012(7) 0.0033(7) 0.0003(8)
C9 0.0345(10) 0.0376(11) 0.0277(9) -0.0040(8) 0.0023(8) 0.0028(9)
C10 0.0387(12) 0.0508(14) 0.0375(11) -0.0015(10) 0.0068(9) 0.0106(10)
C11 0.0578(15) 0.0405(13) 0.0374(11) -0.0053(9) 0.0141(10) 0.0138(11)
C12 0.0608(16) 0.0444(13) 0.0341(11) -0.0153(9) 0.0009(10) 0.0040(12)
C13 0.0402(11) 0.0441(12) 0.0309(10) -0.0089(9) -0.0028(8) 0.0017(10)
C14 0.0236(9) 0.0259(9) 0.0191(7) -0.0017(7) -0.0006(6) 0.0011(7)
C15 0.0235(9) 0.0265(9) 0.0265(8) -0.0001(7) 0.0009(7) 0.0028(7)
C16 0.0307(10) 0.0223(9) 0.0251(8) -0.0012(7) 0.0004(7) 0.0019(7)
C17 0.0355(11) 0.0244(10) 0.0442(11) 0.0041(8) -0.0036(8) 0.0041(8)
C18 0.0506(14) 0.0225(10) 0.0540(13) 0.0068(9) -0.0082(10) -0.0031(9)
C19 0.0457(13) 0.0302(11) 0.0428(11) 0.0035(9) -0.0056(9) -0.0118(9)
C20 0.0320(11) 0.0321(11) 0.0435(11) 0.0021(8) -0.0049(9) -0.0036(9)
C21 0.0326(10) 0.0239(9) 0.0319(9) 0.0029(7) -0.0014(8) -0.0005(8)
B2 0.0236(9) 0.0248(10) 0.0181(8) 0.0013(7) -0.0002(7) 0.0033(8)
B3 0.0234(10) 0.0273(10) 0.0198(9) -0.0003(7) -0.0011(7) -0.0020(8)
B4 0.0239(10) 0.0287(10) 0.0228(9) -0.0003(8) 0.0019(8) -0.0038(8)
B5 0.0230(10) 0.0280(10) 0.0224(9) -0.0004(8) 0.0022(7) 0.0008(8)
B6 0.0256(10) 0.0310(11) 0.0210(9) 0.0010(8) -0.0031(7) 0.0025(9)
B7 0.0222(10) 0.0337(11) 0.0249(9) -0.0013(9) -0.0018(8) -0.0016(9)
B8 0.0217(10) 0.0356(12) 0.0274(10) -0.0011(8) 0.0024(8) 0.0012(9)
B9 0.0246(10) 0.0283(11) 0.0260(10) -0.0002(8) 0.0016(8) 0.0045(8)
B10 0.0215(10) 0.0388(12) 0.0282(10) -0.0002(9) -0.0037(8) 0.0030(9)
N2 0.0462(10) 0.0302(9) 0.0222(8) -0.0045(6) 0.0001(7) -0.0042(8)
C22 0.0355(11) 0.0443(13) 0.0362(10) -0.0133(9) 0.0031(8) -0.0033(10)
C23 0.0521(15) 0.075(2) 0.0620(16) -0.0248(14) -0.0166(12) 0.0203(14)
C24 0.0382(11) 0.0427(12) 0.0223(8) -0.0055(8) 0.0027(8) -0.0027(9)
C25 0.0515(14) 0.0607(16) 0.0352(11) -0.0075(10) 0.0049(10) -0.0191(12)
C26 0.0743(18) 0.0377(12) 0.0351(11) -0.0069(9) 0.0045(11) -0.0216(12)
C27 0.134(3) 0.071(2) 0.0642(19) -0.0125(15) 0.028(2) -0.062(2)
C28 0.0708(16) 0.0435(13) 0.0239(9) -0.0014(9) -0.0071(10) 0.0077(12)
C29 0.120(3) 0.078(2) 0.0499(15) -0.0111(15) -0.0296(17) 0.050(2)

loop_
_atom_type_symbol
_atom_type_description
_atom_type_scat_dispersion_real
_atom_type_scat_dispersion_imag
_atom_type_scat_source
C C 0.0150 0.0070 'International Tables Vol C Tables 4.2.6.8 and 6.1.1.4'
H H 0.0000 0.0000 'International Tables Vol C Tables 4.2.6.8 and 6.1.1.4'
B B 0.0070 0.0030 'International Tables Vol C Tables 4.2.6.8 and 6.1.1.4'
N N 0.0250 0.0140 'International Tables Vol C Tables 4.2.6.8 and 6.1.1.4'
O O 0.0389 0.0241 'International Tables Vol C Tables 4.2.6.8 and 6.1.1.4'

loop_
_geom_angle_atom_site_label_1
_geom_angle_atom_site_label_2
_geom_angle_atom_site_label_3
_geom_angle
C2 N1 H1 117.5
C2 N1 C3 124.94(15)
C3 N1 H1 117.5
C2 C1 B2 127.18(15)
C2 C1 B3 128.30(15)
C2 C1 B4 123.63(15)
C2 C1 B5 122.83(14)
B2 C1 B3 70.50(12)
B4 C1 B2 109.10(14)
B4 C1 B3 69.91(12)
B5 C1 B2 70.29(12)
B5 C1 B3 108.81(14)
B5 C1 B4 70.39(13)
O001 C2 N1 123.03(16)
O001 C2 C1 121.97(16)
N1 C2 C1 114.97(15)
N1 C3 H3 108.5
N1 C3 C4 109.89(17)
N1 C3 C5 109.86(18)
C4 C3 H3 108.5
C4 C3 C5 111.60(19)
C5 C3 H3 108.5
C3 C4 H4A 109.5
C3 C4 H4B 109.5
C3 C4 H4C 109.5
H4A C4 H4B 109.5
H4A C4 H4C 109.5
H4B C4 H4C 109.5
C3 C5 H5A 109.5
C3 C5 H5B 109.5
C3 C5 H5C 109.5
H5A C5 H5B 109.5
H5A C5 H5C 109.5
H5B C5 H5C 109.5
C7 C6 H6 116.7
C7 C6 B3 126.53(17)
B3 C6 H6 116.7
C6 C7 H7 116.3
C6 C7 C8 127.35(17)
C8 C7 H7 116.3
C9 C8 C7 122.77(17)
C9 C8 C13 117.68(18)
C13 C8 C7 119.43(18)
C8 C9 H9 119.7
C10 C9 C8 120.58(19)
C10 C9 H9 119.7
C9 C10 H10 119.6
C11 C10 C9 120.7(2)
C11 C10 H10 119.6
C10 C11 H11 120.3
C12 C11 C10 119.4(2)
C12 C11 H11 120.3
C11 C12 H12 120.0
C11 C12 C13 120.0(2)
C13 C12 H12 120.0
C8 C13 H13 119.2
C12 C13 C8 121.6(2)
C12 C13 H13 119.2
C15 C14 H14 118.4
C15 C14 B2 123.13(16)
B2 C14 H14 118.4
C14 C15 H15 116.0
C14 C15 C16 128.10(17)
C16 C15 H15 116.0
C17 C16 C15 118.95(17)
C21 C16 C15 123.08(17)
C21 C16 C17 117.93(18)
C16 C17 H17 119.5
C18 C17 C16 120.92(19)
C18 C17 H17 119.5
C17 C18 H18 119.8
C19 C18 C17 120.4(2)
C19 C18 H18 119.8
C18 C19 H19 120.3
C18 C19 C20 119.4(2)
C20 C19 H19 120.3
C19 C20 H20 119.9
C21 C20 C19 120.2(2)
C21 C20 H20 119.9
C16 C21 C20 121.11(18)
C16 C21 H21 119.4
C20 C21 H21 119.4
C1 B2 B3 54.99(10)
C1 B2 B5 54.49(11)
C1 B2 B6 107.29(14)
C1 B2 B9 107.12(14)
C14 B2 C1 122.22(15)
C14 B2 B3 127.42(15)
C14 B2 B5 134.66(14)
C14 B2 B6 119.60(14)
C14 B2 B9 123.92(15)
B5 B2 B3 89.63(13)
B6 B2 B3 58.69(11)
B6 B2 B5 100.98(13)
B9 B2 B3 101.34(13)
B9 B2 B5 58.65(11)
B9 B2 B6 60.82(11)
C1 B3 B2 54.52(10)
C1 B3 B4 54.68(10)
C1 B3 B6 107.45(14)
C1 B3 B7 107.52(14)
C6 B3 C1 117.29(15)
C6 B3 B2 127.45(15)
C6 B3 B4 130.38(15)
C6 B3 B6 124.70(15)
C6 B3 B7 126.25(15)
B4 B3 B2 89.78(12)
B6 B3 B2 59.33(11)
B6 B3 B4 101.31(14)
B6 B3 B7 60.87(12)
B7 B3 B2 101.99(14)
B7 B3 B4 58.93(11)
C1 B4 B3 55.41(10)
C1 B4 H4 122.0
C1 B4 B5 54.57(11)
C1 B4 B7 108.71(15)
C1 B4 B8 108.25(15)
B3 B4 H4 130.4
B5 B4 B3 90.16(13)
B5 B4 H4 131.1
B7 B4 B3 59.54(11)
B7 B4 H4 120.6
B7 B4 B5 102.09(14)
B7 B4 B8 61.37(12)
B8 B4 B3 102.64(14)
B8 B4 H4 120.7
B8 B4 B5 59.33(11)
C1 B5 B2 55.21(11)
C1 B5 B4 55.04(11)
C1 B5 H5 121.9
C1 B5 B8 108.55(14)
C1 B5 B9 108.76(14)
B2 B5 H5 130.3
B4 B5 B2 90.43(12)
B4 B5 H5 131.0
B8 B5 B2 102.94(13)
B8 B5 B4 59.19(11)
B8 B5 H5 120.6
B9 B5 B2 59.77(11)
B9 B5 B4 102.07(13)
B9 B5 H5 120.6
B9 B5 B8 61.37(12)
B2 B6 H6A 119.6
B2 B6 B7 103.09(13)
B2 B6 B9 59.51(11)
B3 B6 B2 61.98(11)
B3 B6 H6A 119.6
B3 B6 B7 59.78(11)
B3 B6 B9 102.75(13)
B7 B6 H6A 130.9
B7 B6 B9 90.13(13)
B9 B6 H6A 131.2
B10 B6 B2 112.46(14)
B10 B6 B3 112.57(16)
B10 B6 H6A 118.3
B10 B6 B7 57.25(13)
B10 B6 B9 57.22(12)
B3 B7 B6 59.36(11)
B3 B7 H7A 119.8
B3 B7 B8 102.66(13)
B4 B7 B3 61.53(11)
B4 B7 B6 102.07(13)
B4 B7 H7A 120.2
B4 B7 B8 59.40(11)
B6 B7 H7A 131.2
B6 B7 B8 90.02(13)
B8 B7 H7A 131.0
B10 B7 B3 112.22(15)
B10 B7 B4 111.91(15)
B10 B7 B6 57.28(12)
B10 B7 H7A 118.5
B10 B7 B8 57.12(12)
B4 B8 B5 61.48(12)
B4 B8 B7 59.23(11)
B4 B8 H8 120.2
B4 B8 B9 101.97(14)
B5 B8 B7 102.10(14)
B5 B8 H8 120.3
B5 B8 B9 58.94(11)
B7 B8 H8 131.2
B9 B8 B7 89.91(14)
B9 B8 H8 131.3
B10 B8 B4 111.73(15)
B10 B8 B5 111.63(16)
B10 B8 B7 57.09(12)
B10 B8 H8 118.7
B10 B8 B9 57.24(12)
B2 B9 B6 59.67(11)
B2 B9 B8 103.04(14)
B2 B9 H9A 119.5
B5 B9 B2 61.58(11)
B5 B9 B6 102.24(14)
B5 B9 B8 59.69(12)
B5 B9 H9A 120.0
B6 B9 H9A 131.3
B8 B9 B6 89.95(13)
B8 B9 H9A 130.9
B10 B9 B2 112.53(15)
B10 B9 B5 112.23(16)
B10 B9 B6 57.14(12)
B10 B9 B8 57.15(12)
B10 B9 H9A 118.4
B6 B10 B9 65.64(13)
B6 B10 H10A 129.2(13)
B7 B10 B6 65.47(13)
B7 B10 B8 65.79(13)
B7 B10 B9 100.06(14)
B7 B10 H10A 130.1(13)
B8 B10 B6 100.06(15)
B8 B10 B9 65.62(13)
B8 B10 H10A 130.7(13)
B9 B10 H10A 129.9(13)
C22 N2 C28 106.63(15)
C24 N2 C22 110.89(17)
C24 N2 C26 106.02(15)
C24 N2 C28 110.73(17)
C26 N2 C22 111.48(18)
C26 N2 C28 111.18(18)
N2 C22 H22A 108.5
N2 C22 H22B 108.5
H22A C22 H22B 107.5
C23 C22 N2 115.15(18)
C23 C22 H22A 108.5
C23 C22 H22B 108.5
C22 C23 H23A 109.5
C22 C23 H23B 109.5
C22 C23 H23C 109.5
H23A C23 H23B 109.5
H23A C23 H23C 109.5
H23B C23 H23C 109.5
N2 C24 H24A 108.6
N2 C24 H24B 108.6
H24A C24 H24B 107.6
C25 C24 N2 114.71(16)
C25 C24 H24A 108.6
C25 C24 H24B 108.6
C24 C25 H25A 109.5
C24 C25 H25B 109.5
C24 C25 H25C 109.5
H25A C25 H25B 109.5
H25A C25 H25C 109.5
H25B C25 H25C 109.5
N2 C26 H26A 108.5
N2 C26 H26B 108.5
H26A C26 H26B 107.5
C27 C26 N2 115.28(19)
C27 C26 H26A 108.5
C27 C26 H26B 108.5
C26 C27 H27A 109.5
C26 C27 H27B 109.5
C26 C27 H27C 109.5
H27A C27 H27B 109.5
H27A C27 H27C 109.5
H27B C27 H27C 109.5
N2 C28 H28A 108.5
N2 C28 H28B 108.5
H28A C28 H28B 107.5
C29 C28 N2 115.25(19)
C29 C28 H28A 108.5
C29 C28 H28B 108.5
C28 C29 H29A 109.5
C28 C29 H29B 109.5
C28 C29 H29C 109.5
H29A C29 H29B 109.5
H29A C29 H29C 109.5
H29B C29 H29C 109.5

loop_
_geom_bond_atom_site_label_1
_geom_bond_atom_site_label_2
_geom_bond_distance
O001 C2 1.222(2)
N1 H1 0.8800
N1 C2 1.343(2)
N1 C3 1.458(2)
C1 C2 1.493(2)
C1 B2 1.618(3)
C1 B3 1.627(2)
C1 B4 1.613(3)
C1 B5 1.604(3)
C3 H3 1.0000
C3 C4 1.509(3)
C3 C5 1.511(3)
C4 H4A 0.9800
C4 H4B 0.9800
C4 H4C 0.9800
C5 H5A 0.9800
C5 H5B 0.9800
C5 H5C 0.9800
C6 H6 0.9500
C6 C7 1.327(3)
C6 B3 1.563(3)
C7 H7 0.9500
C7 C8 1.476(3)
C8 C9 1.392(3)
C8 C13 1.394(3)
C9 H9 0.9500
C9 C10 1.389(3)
C10 H10 0.9500
C10 C11 1.382(3)
C11 H11 0.9500
C11 C12 1.378(4)
C12 H12 0.9500
C12 C13 1.383(3)
C13 H13 0.9500
C14 H14 0.9500
C14 C15 1.339(3)
C14 B2 1.559(3)
C15 H15 0.9500
C15 C16 1.470(3)
C16 C17 1.403(3)
C16 C21 1.386(3)
C17 H17 0.9500
C17 C18 1.386(3)
C18 H18 0.9500
C18 C19 1.378(3)
C19 H19 0.9500
C19 C20 1.389(3)
C20 H20 0.9500
C20 C21 1.389(3)
C21 H21 0.9500
B2 B3 1.873(3)
B2 B5 1.854(3)
B2 B6 1.825(3)
B2 B9 1.822(3)
B3 B4 1.856(3)
B3 B6 1.813(3)
B3 B7 1.820(3)
B4 H4 1.1200
B4 B5 1.854(3)
B4 B7 1.809(3)
B4 B8 1.812(3)
B5 H5 1.1200
B5 B8 1.815(3)
B5 B9 1.801(3)
B6 H6A 1.1200
B6 B7 1.840(3)
B6 B9 1.846(3)
B6 B10 1.702(3)
B7 H7A 1.1200
B7 B8 1.848(3)
B7 B10 1.701(3)
B8 H8 1.1200
B8 B9 1.845(3)
B8 B10 1.702(3)
B9 H9A 1.1200
B9 B10 1.703(3)
B10 H10A 1.07(2)
N2 C22 1.520(3)
N2 C24 1.512(3)
N2 C26 1.515(3)
N2 C28 1.520(3)
C22 H22A 0.9900
C22 H22B 0.9900
C22 C23 1.504(4)
C23 H23A 0.9800
C23 H23B 0.9800
C23 H23C 0.9800
C24 H24A 0.9900
C24 H24B 0.9900
C24 C25 1.507(3)
C25 H25A 0.9800
C25 H25B 0.9800
C25 H25C 0.9800
C26 H26A 0.9900
C26 H26B 0.9900
C26 C27 1.507(4)
C27 H27A 0.9800
C27 H27B 0.9800
C27 H27C 0.9800
C28 H28A 0.9900
C28 H28B 0.9900
C28 C29 1.505(4)
C29 H29A 0.9800
C29 H29B 0.9800
C29 H29C 0.9800
